data_1528729
loop_
_publ_author_name
'Mattes, R.'
'Weber, H.'
'Scholten, K.'

_publ_section_title
;
 Konformation und Bindungsverhaeltnisse in Hydrazinderivaten: Die
 Kristallstrukturen des Thiocarbazinsaeure-O-Methylesters, des
 Thiocarbazinsaeure-S-Methylesters und des Kalium-Thiocarbazinats
;
_journal_name_full 'Chemische Berichte'
_journal_page_first 1981
_journal_page_last 1988
_journal_volume 113
_journal_year 1980
_chemical_formula_sum 'C H3 K N2 O S'
_chemical_name_systematic 'K (N H2 N H C S O)'
_space_group_IT_number 14
_symmetry_space_group_name_Hall '-P 2ybc'
_symmetry_space_group_name_H-M 'P 1 21/c 1'
_cell_angle_alpha 90
_cell_angle_beta 93.08
_cell_angle_gamma 90
_cell_formula_units_Z 4
_cell_length_a 4.982
_cell_length_b 9.645
_cell_length_c 9.776
_cell_volume 469.072
_citation_journal_id_ASTM CHBEAM
_cod_data_source_file Mattes_CHBEAM_1980_45.cif
_cod_data_source_block C1H3K1N2O1S1
_cod_original_cell_volume 469.0718
_cod_original_formula_sum 'C1 H3 K1 N2 O1 S1'
_cod_database_code 1528729

loop_
_symmetry_equiv_pos_as_xyz
x,y,z
-x,y+1/2,-z+1/2
-x,-y,-z
x,-y-1/2,z-1/2

loop_
_atom_site_label
_atom_site_type_symbol
_atom_site_fract_x
_atom_site_fract_y
_atom_site_fract_z
_atom_site_occupancy
_atom_site_U_iso_or_equiv
C1 C+4 -0.2109 -0.0263 0.2609 1 0.0
O1 O-2 -0.306 -0.0606 0.1453 1 0.0
N1 N-2 -0.3038 -0.0855 0.3744 1 0.0
H2 H+1 -0.479 -0.254 0.311 1 0.0
N2 N-2 -0.5142 0.1834 0.3692 1 0.0
H1 H+1 -0.674 -0.242 0.339 1 0.0
S1 S-2 0.0473 0.094 0.2873 1 0.0
K1 K+1 0.7975 0.3525 0.4585 1 0.0
H3 H+1 -0.23 -0.068 0.454 1 0.0
